data_7021023
loop_
_publ_author_name
'Maekawa, Masahiko'
'Miyazaki, Takeshi'
'Sugimoto, Kunihisa'
'Okubo, Takashi'
'Kuroda-Sowa, Takayoshi'
'Munakata, Megumu'
'Kitagawa, Susumu'

_publ_section_title
;
 Structural diversity among copper(i) ethylene adducts of
 3,6-bis(2-pyridyl)-1,2,4,5-tetrazine.
;
_journal_issue 12
_journal_name_full 'Dalton transactions (Cambridge, England : 2003)'
_journal_page_first 4258
_journal_page_last 4266
_journal_paper_doi 10.1039/c2dt32649c
_journal_volume 42
_journal_year 2013
_chemical_formula_moiety 'C21 H26 Cl2 Cu2 N4 O9'
_chemical_formula_sum 'C21 H26 Cl2 Cu2 N4 O9'
_chemical_formula_weight 676.44
_chemical_name_systematic
;
?
;
_space_group_IT_number 15
_symmetry_cell_setting monoclinic
_symmetry_Int_Tables_number 15
_symmetry_space_group_name_Hall '-C 2yc'
_symmetry_space_group_name_H-M 'C 1 2/c 1'
_atom_sites_solution_hydrogens geom
_atom_sites_solution_primary direct
_atom_sites_solution_secondary difmap
_audit_creation_method SHELXL-97
_cell_angle_alpha 90.00
_cell_angle_beta 125.973(5)
_cell_angle_gamma 90.00
_cell_formula_units_Z 4
_cell_length_a 14.892(9)
_cell_length_b 18.693(11)
_cell_length_c 11.665(8)
_cell_measurement_reflns_used 3983
_cell_measurement_temperature 120.1
_cell_measurement_theta_max 27.5
_cell_measurement_theta_min 3.1
_cell_volume 2628(3)
_computing_cell_refinement CrystalClear
_computing_data_collection CrystalClear
_computing_data_reduction CrystalClear
_computing_molecular_graphics 'Mercury CSD 3.0'
_computing_publication_material 'WinGX 1.8'
_computing_structure_refinement 'SHELXL-97 (Sheldrick, 2008)'
_diffrn_ambient_temperature 120
_diffrn_detector_area_resol_mean 7.31
_diffrn_measured_fraction_theta_full 0.981
_diffrn_measured_fraction_theta_max 0.981
_diffrn_measurement_device_type 'Rigaku Mercury'
_diffrn_measurement_method \w
_diffrn_radiation_type 'Mo K\a'
_diffrn_radiation_wavelength 0.71070
_diffrn_reflns_av_R_equivalents 0.0274
_diffrn_reflns_av_sigmaI/netI 0.0215
_diffrn_reflns_limit_h_max 19
_diffrn_reflns_limit_h_min -19
_diffrn_reflns_limit_k_max 24
_diffrn_reflns_limit_k_min -24
_diffrn_reflns_limit_l_max 15
_diffrn_reflns_limit_l_min -14
_diffrn_reflns_number 14875
_diffrn_reflns_theta_full 27.48
_diffrn_reflns_theta_max 27.48
_diffrn_reflns_theta_min 3.07
_exptl_absorpt_coefficient_mu 1.879
_exptl_absorpt_correction_T_max 0.8344
_exptl_absorpt_correction_T_min 0.6025
_exptl_absorpt_correction_type multi-scan
_exptl_absorpt_process_details 'Jacobson, R. (1998) Private communication'
_exptl_crystal_colour orange
_exptl_crystal_density_diffrn 1.710
_exptl_crystal_density_method 'not measured'
_exptl_crystal_description block
_exptl_crystal_F_000 1376
_exptl_crystal_size_max 0.30
_exptl_crystal_size_mid 0.20
_exptl_crystal_size_min 0.10
_refine_diff_density_max 0.740
_refine_diff_density_min -0.333
_refine_diff_density_rms 0.062
_refine_ls_extinction_method none
_refine_ls_goodness_of_fit_ref 1.124
_refine_ls_hydrogen_treatment constr
_refine_ls_matrix_type full
_refine_ls_number_parameters 174
_refine_ls_number_reflns 2973
_refine_ls_number_restraints 0
_refine_ls_restrained_S_all 1.124
_refine_ls_R_factor_all 0.0394
_refine_ls_R_factor_gt 0.0337
_refine_ls_shift/su_max 0.002
_refine_ls_shift/su_mean 0.000
_refine_ls_structure_factor_coef Fsqd
_refine_ls_weighting_details 'calc w=1/[\s^2^(Fo^2^)+(0.0341P)^2^+3.6211P] where P=(Fo^2^+2Fc^2^)/3'
_refine_ls_weighting_scheme calc
_refine_ls_wR_factor_gt 0.0704
_refine_ls_wR_factor_ref 0.0726
_reflns_number_gt 2798
_reflns_number_total 2973
_reflns_threshold_expression >2\s(I)
_cod_data_source_file c2dt32649c.txt
_cod_data_source_block '[Cu2(bpdpyz)(C2H4)2](ClO4)2.Me2CO'
_cod_database_code 7021023

loop_
_symmetry_equiv_pos_as_xyz
'x, y, z'
'-x, y, -z+1/2'
'x+1/2, y+1/2, z'
'-x+1/2, y+1/2, -z+1/2'
'-x, -y, -z'
'x, -y, z-1/2'
'-x+1/2, -y+1/2, -z'
'x+1/2, -y+1/2, z-1/2'

loop_
_atom_site_label
_atom_site_type_symbol
_atom_site_fract_x
_atom_site_fract_y
_atom_site_fract_z
_atom_site_U_iso_or_equiv
_atom_site_adp_type
_atom_site_occupancy
_atom_site_symmetry_multiplicity
_atom_site_calc_flag
_atom_site_refinement_flags
O5 O 0.5000 0.11303(13) 0.7500 0.0434(7) Uani 1 2 d S
C11 C 0.5000 0.17771(17) 0.7500 0.0232(6) Uani 1 2 d S
C10 C 0.4270(2) 0.22017(14) 0.6170(3) 0.0319(5) Uani 1 1 d .
H10A H 0.3847 0.1876 0.5361 0.048 Uiso 1 1 calc R
H10B H 0.4729 0.2516 0.6037 0.048 Uiso 1 1 calc R
H10C H 0.3757 0.2492 0.6241 0.048 Uiso 1 1 calc R
Cu1 Cu 0.15552(2) 0.024839(13) 0.42789(3) 0.01653(9) Uani 1 1 d .
Cl2 Cl 0.21273(4) 0.13704(3) 0.20665(5) 0.01762(12) Uani 1 1 d .
N2 N 0.05855(13) -0.05393(9) 0.29612(17) 0.0143(3) Uani 1 1 d .
N1 N 0.27395(14) -0.03926(9) 0.45797(18) 0.0156(3) Uani 1 1 d .
C6 C 0.11218(16) -0.11279(10) 0.3178(2) 0.0135(4) Uani 1 1 d .
O1 O 0.17497(15) 0.13580(11) 0.29519(19) 0.0369(4) Uani 1 1 d .
C5 C 0.23480(16) -0.10571(11) 0.4064(2) 0.0138(4) Uani 1 1 d .
C1 C 0.38348(17) -0.02826(12) 0.5376(2) 0.0201(4) Uani 1 1 d .
H1 H 0.4111 0.0183 0.5744 0.024 Uiso 1 1 calc R
O2 O 0.13022(13) 0.16929(10) 0.07208(17) 0.0303(4) Uani 1 1 d .
C7 C 0.05387(16) -0.18256(10) 0.2559(2) 0.0158(4) Uani 1 1 d .
H7A H 0.1019 -0.2225 0.3173 0.019 Uiso 1 1 calc R
H7B H 0.0373 -0.1891 0.1611 0.019 Uiso 1 1 calc R
C4 C 0.30416(17) -0.16281(11) 0.4328(2) 0.0182(4) Uani 1 1 d .
H4 H 0.2748 -0.2090 0.3955 0.022 Uiso 1 1 calc R
C9 C 0.0892(2) 0.08912(12) 0.4958(3) 0.0275(5) Uani 1 1 d .
H9A H 0.0431 0.1291 0.4324 0.033 Uiso 1 1 calc R
H9B H 0.0585 0.0658 0.5421 0.033 Uiso 1 1 calc R
O3 O 0.31346(14) 0.17726(11) 0.2722(2) 0.0403(5) Uani 1 1 d .
C2 C 0.45819(17) -0.08250(12) 0.5683(2) 0.0227(5) Uani 1 1 d .
H2 H 0.5356 -0.0731 0.6246 0.027 Uiso 1 1 calc R
O4 O 0.2331(2) 0.06484(10) 0.1859(2) 0.0520(6) Uani 1 1 d .
C8 C 0.20164(19) 0.09899(12) 0.5776(2) 0.0231(5) Uani 1 1 d .
H8A H 0.2439 0.0818 0.6767 0.028 Uiso 1 1 calc R
H8B H 0.2285 0.1452 0.5670 0.028 Uiso 1 1 calc R
C3 C 0.41827(17) -0.15035(12) 0.5158(2) 0.0218(4) Uani 1 1 d .
H3 H 0.4681 -0.1882 0.5361 0.026 Uiso 1 1 calc R

loop_
_atom_site_aniso_label
_atom_site_aniso_U_11
_atom_site_aniso_U_22
_atom_site_aniso_U_33
_atom_site_aniso_U_23
_atom_site_aniso_U_13
_atom_site_aniso_U_12
O5 0.0458(16) 0.0181(12) 0.0433(16) 0.000 0.0134(13) 0.000
C11 0.0236(16) 0.0203(15) 0.0256(16) 0.000 0.0144(14) 0.000
C10 0.0356(14) 0.0296(13) 0.0258(12) 0.0037(10) 0.0154(11) 0.0032(10)
Cu1 0.01262(13) 0.01593(13) 0.01861(14) -0.00460(10) 0.00782(11) -0.00006(9)
Cl2 0.0182(2) 0.0201(2) 0.0147(2) -0.00023(18) 0.0098(2) 0.00086(18)
N2 0.0108(8) 0.0159(8) 0.0128(8) 0.0003(6) 0.0050(7) 0.0003(6)
N1 0.0137(8) 0.0174(8) 0.0148(8) -0.0017(6) 0.0079(7) 0.0000(6)
C6 0.0156(9) 0.0153(9) 0.0100(9) 0.0002(7) 0.0078(8) 0.0006(7)
O1 0.0405(10) 0.0529(12) 0.0281(9) 0.0023(9) 0.0263(9) 0.0068(9)
C5 0.0141(9) 0.0176(9) 0.0099(9) 0.0009(7) 0.0071(8) 0.0011(7)
C1 0.0153(10) 0.0215(10) 0.0218(11) -0.0027(8) 0.0100(9) -0.0021(8)
O2 0.0205(8) 0.0394(10) 0.0193(8) 0.0092(7) 0.0052(7) -0.0035(7)
C7 0.0153(10) 0.0143(9) 0.0143(10) -0.0009(7) 0.0069(8) -0.0001(7)
C4 0.0182(10) 0.0185(10) 0.0171(10) 0.0012(8) 0.0100(9) 0.0019(8)
C9 0.0309(13) 0.0202(11) 0.0420(14) -0.0081(10) 0.0273(12) 0.0007(9)
O3 0.0170(8) 0.0505(12) 0.0347(10) 0.0067(9) 0.0047(8) -0.0069(8)
C2 0.0123(10) 0.0285(11) 0.0235(11) 0.0007(9) 0.0084(9) 0.0011(8)
O4 0.0940(18) 0.0214(9) 0.0577(14) -0.0003(9) 0.0541(14) 0.0096(10)
C8 0.0295(12) 0.0182(10) 0.0231(11) -0.0071(9) 0.0163(10) -0.0022(9)
C3 0.0176(10) 0.0223(11) 0.0249(11) 0.0032(9) 0.0121(9) 0.0058(8)

loop_
_atom_type_symbol
_atom_type_description
_atom_type_scat_dispersion_real
_atom_type_scat_dispersion_imag
_atom_type_scat_source
C C 0.0033 0.0016 'International Tables Vol C Tables 4.2.6.8 and 6.1.1.4'
H H 0.0000 0.0000 'International Tables Vol C Tables 4.2.6.8 and 6.1.1.4'
N N 0.0061 0.0033 'International Tables Vol C Tables 4.2.6.8 and 6.1.1.4'
O O 0.0106 0.0060 'International Tables Vol C Tables 4.2.6.8 and 6.1.1.4'
Cu Cu 0.3201 1.2651 'International Tables Vol C Tables 4.2.6.8 and 6.1.1.4'
Cl Cl 0.1484 0.1585 'International Tables Vol C Tables 4.2.6.8 and 6.1.1.4'

loop_
_geom_angle_atom_site_label_1
_geom_angle_atom_site_label_2
_geom_angle_atom_site_label_3
_geom_angle
_geom_angle_site_symmetry_1
_geom_angle_site_symmetry_3
O5 C11 C10 122.05(14) . 2_656
O5 C11 C10 122.05(14) . .
C10 C11 C10 115.9(3) 2_656 .
C11 C10 H10A 109.5 . .
C11 C10 H10B 109.5 . .
H10A C10 H10B 109.5 . .
C11 C10 H10C 109.5 . .
H10A C10 H10C 109.5 . .
H10B C10 H10C 109.5 . .
N1 Cu1 C9 152.92(9) . .
N1 Cu1 N2 81.78(8) . .
C9 Cu1 N2 116.54(9) . .
N1 Cu1 C8 116.63(9) . .
C9 Cu1 C8 39.98(10) . .
N2 Cu1 C8 154.05(8) . .
O3 Cl2 O4 108.94(14) . .
O3 Cl2 O1 110.72(13) . .
O4 Cl2 O1 108.47(12) . .
O3 Cl2 O2 108.54(11) . .
O4 Cl2 O2 109.87(13) . .
O1 Cl2 O2 110.30(12) . .
C6 N2 N2 119.53(12) . 2
C6 N2 Cu1 113.03(14) . .
N2 N2 Cu1 126.58(8) 2 .
C1 N1 C5 118.77(18) . .
C1 N1 Cu1 128.67(15) . .
C5 N1 Cu1 111.66(14) . .
N2 C6 C5 115.20(17) . .
N2 C6 C7 122.00(18) . .
C5 C6 C7 122.79(17) . .
N1 C5 C4 122.46(19) . .
N1 C5 C6 115.08(17) . .
C4 C5 C6 122.46(18) . .
N1 C1 C2 122.2(2) . .
N1 C1 H1 118.9 . .
C2 C1 H1 118.9 . .
C6 C7 C7 108.96(13) . 2
C6 C7 H7A 109.9 . .
C7 C7 H7A 109.9 2 .
C6 C7 H7B 109.9 . .
C7 C7 H7B 109.9 2 .
H7A C7 H7B 108.3 . .
C5 C4 C3 118.0(2) . .
C5 C4 H4 121.0 . .
C3 C4 H4 121.0 . .
C8 C9 Cu1 70.70(13) . .
C8 C9 H9A 116.5 . .
Cu1 C9 H9A 116.5 . .
C8 C9 H9B 116.5 . .
Cu1 C9 H9B 116.5 . .
H9A C9 H9B 113.5 . .
C3 C2 C1 119.0(2) . .
C3 C2 H2 120.5 . .
C1 C2 H2 120.5 . .
C9 C8 Cu1 69.32(13) . .
C9 C8 H8A 116.7 . .
Cu1 C8 H8A 116.7 . .
C9 C8 H8B 116.7 . .
Cu1 C8 H8B 116.7 . .
H8A C8 H8B 113.7 . .
C2 C3 C4 119.5(2) . .
C2 C3 H3 120.3 . .
C4 C3 H3 120.3 . .

loop_
_geom_bond_atom_site_label_1
_geom_bond_atom_site_label_2
_geom_bond_distance
_geom_bond_site_symmetry_2
O5 C11 1.209(4) .
C11 C10 1.496(3) 2_656
C11 C10 1.496(3) .
C10 H10A 0.9800 .
C10 H10B 0.9800 .
C10 H10C 0.9800 .
Cu1 N1 1.9856(19) .
Cu1 C9 1.991(2) .
Cu1 N2 2.0020(18) .
Cu1 C8 2.009(2) .
Cl2 O3 1.4326(19) .
Cl2 O4 1.435(2) .
Cl2 O1 1.4372(19) .
Cl2 O2 1.4392(18) .
N2 C6 1.294(3) .
N2 N2 1.412(3) 2
N1 C1 1.336(3) .
N1 C5 1.354(3) .
C6 C5 1.484(3) .
C6 C7 1.496(3) .
C5 C4 1.388(3) .
C1 C2 1.388(3) .
C1 H1 0.9500 .
C7 C7 1.527(4) 2
C7 H7A 0.9900 .
C7 H7B 0.9900 .
C4 C3 1.395(3) .
C4 H4 0.9500 .
C9 C8 1.367(3) .
C9 H9A 0.9900 .
C9 H9B 0.9900 .
C2 C3 1.382(3) .
C2 H2 0.9500 .
C8 H8A 0.9900 .
C8 H8B 0.9900 .
C3 H3 0.9500 .

loop_
_geom_torsion_atom_site_label_1
_geom_torsion_atom_site_label_2
_geom_torsion_atom_site_label_3
_geom_torsion_atom_site_label_4
_geom_torsion
_geom_torsion_site_symmetry_1
_geom_torsion_site_symmetry_4
N1 Cu1 N2 C6 16.41(14) . .
C9 Cu1 N2 C6 -142.57(15) . .
C8 Cu1 N2 C6 -121.2(2) . .
N1 Cu1 N2 N2 -174.3(2) . 2
C9 Cu1 N2 N2 26.7(2) . 2
C8 Cu1 N2 N2 48.1(3) . 2
C9 Cu1 N1 C1 -48.0(3) . .
N2 Cu1 N1 C1 176.83(19) . .
C8 Cu1 N1 C1 -22.5(2) . .
C9 Cu1 N1 C5 120.9(2) . .
N2 Cu1 N1 C5 -14.30(14) . .
C8 Cu1 N1 C5 146.41(14) . .
N2 N2 C6 C5 174.92(19) 2 .
Cu1 N2 C6 C5 -15.0(2) . .
N2 N2 C6 C7 -4.4(3) 2 .
Cu1 N2 C6 C7 165.73(14) . .
C1 N1 C5 C4 -0.2(3) . .
Cu1 N1 C5 C4 -170.31(15) . .
C1 N1 C5 C6 -179.31(17) . .
Cu1 N1 C5 C6 10.6(2) . .
N2 C6 C5 N1 3.0(3) . .
C7 C6 C5 N1 -177.75(17) . .
N2 C6 C5 C4 -176.13(18) . .
C7 C6 C5 C4 3.1(3) . .
C5 N1 C1 C2 0.4(3) . .
Cu1 N1 C1 C2 168.63(17) . .
N2 C6 C7 C7 -31.4(3) . 2
C5 C6 C7 C7 149.40(19) . 2
N1 C5 C4 C3 0.0(3) . .
C6 C5 C4 C3 179.07(19) . .
N1 Cu1 C9 C8 36.9(3) . .
N2 Cu1 C9 C8 165.61(13) . .
N1 C1 C2 C3 -0.5(3) . .
N1 Cu1 C8 C9 -162.20(14) . .
N2 Cu1 C8 C9 -30.5(3) . .
C1 C2 C3 C4 0.3(3) . .
C5 C4 C3 C2 -0.1(3) . .
